data_2004159
loop_
_publ_author_name
'Xiong, R.-G.'
'You, X.-Z.'
'Huang, X.-Y.'

_publ_section_title
;Redetermination of
 <i>cis</i>-Bis(4-methylpyridine)bis[4,4,4-trifluoro-1-(2-thienyl)-1,3-butanedionato-<i>O</i>,<i>O</i>']nickel(II)
;
_journal_issue 11
_journal_name_full 'Acta Crystallographica Section C'
_journal_page_first 2260
_journal_page_last 2261
_journal_paper_doi 10.1107/S0108270195005877
_journal_volume 51
_journal_year 1995
_chemical_formula_sum 'C28 H22 F6 N2 Ni O4 S2'
_chemical_formula_weight 687.30
_space_group_IT_number 15
_symmetry_cell_setting monoclinic
_symmetry_space_group_name_Hall '-C 2yc'
_symmetry_space_group_name_H-M 'C 1 2/c 1'
_atom_type_scat_source 'Cromer & Waber (1974)'
_cell_angle_alpha 90
_cell_angle_beta 95.09(3)
_cell_angle_gamma 90
_cell_formula_units_Z 4
_cell_length_a 9.381(3)
_cell_length_b 17.599(6)
_cell_length_c 18.111(3)
_cell_measurement_reflns_used 25
_cell_measurement_temperature 296
_cell_measurement_theta_max 14.98
_cell_measurement_theta_min 13.99
_cell_volume 2978.3(15)
_diffrn_measurement_device 'Enraf-Nonius CAD-4'
_diffrn_measurement_method '\w/2\q scans'
_diffrn_radiation_type MoK\a
_diffrn_radiation_wavelength 0.71069
_diffrn_reflns_av_R_equivalents 0.0115
_diffrn_reflns_limit_h_max 11
_diffrn_reflns_limit_h_min 0
_diffrn_reflns_limit_k_max 0
_diffrn_reflns_limit_k_min -20
_diffrn_reflns_limit_l_max 21
_diffrn_reflns_limit_l_min -21
_diffrn_reflns_number 2890
_diffrn_reflns_theta_max 25
_diffrn_standards_decay_% -1.9
_diffrn_standards_interval_count 300
_diffrn_standards_number 3
_exptl_absorpt_coefficient_mu 0.860
_exptl_absorpt_correction_T_max 0.996
_exptl_absorpt_correction_T_min 0.960
_exptl_absorpt_correction_type 'empirical (DIFABS; Walker & Stuart, 1983)'
_exptl_crystal_colour 'dark green'
_exptl_crystal_density_diffrn 1.53
_exptl_crystal_description prism
_exptl_crystal_size_max 0.38
_exptl_crystal_size_mid 0.28
_exptl_crystal_size_min 0.20
_refine_diff_density_max 0.67
_refine_diff_density_min -0.49
_refine_ls_extinction_method none
_refine_ls_goodness_of_fit_obs 1.71
_refine_ls_hydrogen_treatment noref
_refine_ls_number_parameters 195
_refine_ls_number_reflns 1920
_refine_ls_R_factor_obs 0.064
_refine_ls_shift/esd_max 0.11
_refine_ls_structure_factor_coef F
_refine_ls_weighting_details w=1/\s^2^(F)
_refine_ls_weighting_scheme calc
_refine_ls_wR_factor_obs 0.074
_reflns_number_observed 2067
_reflns_number_total 2741
_reflns_observed_criterion I>3\s(I)
_cod_data_source_file mu1173.cif
_cod_data_source_block mu1173a
_cod_depositor_comments
;
The following automatic conversions were performed:

'_refine_ls_weighting_scheme' value ' w=1/\s^2^(F)' was changed to
'calc'. New tag '_refine_ls_weighting_details' was created. The value
of the new tag was set to 'w=1/\s^2^(F)'.

Automatic conversion script
Id: cif_fix_values 3143 2015-03-26 13:38:13Z robertas 
;
_cod_original_cell_volume 2978.0(10)
_cod_original_sg_symbol_H-M 'C 2/c'
_cod_database_code 2004159

loop_
_symmetry_equiv_pos_as_xyz
x,y,z
x,-y,1/2+z
-x,-y,-z
-x,y,1/2-z
1/2+x,1/2+y,z
1/2+x,1/2-y,1/2+z
1/2-x,1/2-y,-z
1/2-x,1/2+y,1/2-z

loop_
_atom_site_label
_atom_site_fract_x
_atom_site_fract_y
_atom_site_fract_z
_atom_site_B_iso_or_equiv
Ni .5 0.23077(5) .25 2.73(4)
S 0.1432(2) 0.1871(1) 0.0482(1) 5.7(1)
F(1) 0.2787(6) 0.4204(2) 0.3860(3) 8.4(3)
F(2) 0.3840(6) 0.4777(2) 0.3080(3) 10.6(3)
F(3) 0.1609(6) 0.4640(3) 0.2943(3) 10.8(3)
O(1) 0.3287(4) 0.2291(2) 0.1740(2) 3.4(1)
O(2) 0.4057(4) 0.3172(2) 0.3046(2) 3.5(2)
N 0.5988(4) 0.1501(2) 0.1863(2) 3.2(2)
C(1) 0.2311(5) 0.2775(3) 0.1654(3) 3.2(2)
C(2) 0.2167(6) 0.3417(3) 0.2102(3) 3.5(2)
C(3) 0.3047(6) 0.3557(3) 0.2739(3) 3.1(2)
C(4) 0.2824(7) 0.4293(3) 0.3149(4) 4.4(3)
C(5) 0.1271(6) 0.2648(3) 0.1011(3) 3.6(2)
C(6) 0.0043(9) 0.2123(5) -0.0107(4) 5.9(4)
C(7) -0.0589(8) 0.2750(5) 0.0062(4) 6.5(4)
C(8) 0.0007(6) 0.3120(3) 0.0737(3) 3.5(2)
C(9) 0.7386(6) 0.1516(3) 0.1796(3) 4.2(3)
C(10) 0.8070(7) 0.1001(4) 0.1379(4) 4.9(3)
C(11) 0.7297(7) 0.0425(3) 0.1005(3) 4.4(3)
C(12) 0.5833(7) 0.0420(3) 0.1065(5) 4.3(3)
C(13) 0.5230(6) 0.0951(3) 0.1492(3) 3.8(3)
C(14) 0.797(1) -0.0154(4) 0.0553(4) 7.1(4)
H(1) 0.1366 0.3789 0.1906 4.3
H(2) 0.0002 0.1902 -0.0547 6.7
H(3) -0.1391 0.2927 -0.0296 7.6
H(4) -0.0282 0.3340 0.1026 3.9
H(5) 0.7839 0.1870 0.2048 4.9
H(6) 0.9205 0.1118 0.1306 5.7
H(7) 0.5364 0.0061 0.0840 4.9
H(8) 0.4282 0.0970 0.1581 4.7
H(9) 0.7124 -0.0456 0.0371 7.9
H(10) 0.8400 0.0067 0.0370 7.9
H(11) 0.8241 -0.0477 0.0848 7.9

loop_
_geom_angle_atom_site_label_1
_geom_angle_atom_site_label_2
_geom_angle_atom_site_label_3
_geom_angle_site_symmetry_1
_geom_angle_site_symmetry_3
_geom_angle
_geom_angle_publ_flag
O(1) Ni O(2) . . 89.30(10) yes
O(1) Ni O(2) 4_655 . 91.90(10) yes
N Ni O(1) 4_655 4_655 88.80(10) yes
O(1) Ni O(2) 4_655 4_655 89.30(10) no
N Ni N . 4_655 94.7(2) yes
N Ni O(1) 4_655 . 90.1(2) yes
O(1) Ni O(1) . 4_655 178.3(2) yes
O(2) Ni N . . 174.5(2) yes
O(2) Ni O(2) . 4_655 84.6(2) yes
O(2) Ni N . 4_655 90.4(2) yes
O(1) Ni N . . 88.80(10) no
O(1) Ni O(2) . 4_655 91.90(10) no
O(1) Ni N 4_655 4_655 88.80(10) no
O(2) Ni N . . 174.5(2) no
O(2) Ni N 4_655 . 90.4(2) no
C(6) S C(5) . . 92.5(4) no
C(1) O(1) Ni . . 127.1(3) no
C(3) O(2) Ni . . 121.8(3) no
C(9) N C(13) . . 116.8(5) no
C(9) N Ni . . 121.7(4) no
C(13) N Ni . . 121.5(4) no
O(1) C(1) C(2) . . 125.7(5) no
O(1) C(1) C(5) . . 114.9(5) no
C(2) C(1) C(5) . . 119.3(5) no
C(3) C(2) C(1) . . 123.1(5) no
O(2) C(3) C(2) . . 130.3(5) no
O(2) C(3) C(4) . . 112.1(4) no
C(2) C(3) C(4) . . 117.6(5) no
F(2) C(4) F(1) . . 105.0(6) no
F(2) C(4) F(3) . . 107.0(6) no
F(2) C(4) C(3) . . 112.4(5) no
F(1) C(4) F(3) . . 103.7(6) no
F(1) C(4) C(3) . . 113.5(5) no
F(3) C(4) C(3) . . 114.3(5) no
C(1) C(5) C(8) . . 129.0(5) no
C(1) C(5) S . . 119.2(4) no
C(8) C(5) S . . 111.8(4) no
C(7) C(6) S . . 114.8(5) no
C(6) C(7) C(8) . . 115.4(6) no
C(7) C(8) C(5) . . 105.3(5) no
N C(9) C(10) . . 123.4(5) no
C(9) C(10) C(11) . . 120.0(6) no
C(12) C(11) C(10) . . 116.3(6) no
C(12) C(11) C(14) . . 120.9(6) no
C(10) C(11) C(14) . . 122.8(6) no
C(13) C(12) C(11) . . 120.2(6) no
N C(13) C(12) . . 123.2(5) no
H(1) C(2) C(3) . . 122.39 no
H(1) C(2) C(1) . . 114.51 no
H(2) C(6) C(7) . . 126.92 no
H(2) C(6) S . . 115.39 no
H(3) C(7) C(6) . . 116.34 no
H(3) C(7) C(8) . . 128.16 no
H(4) C(8) C(7) . . 135.08 no
H(4) C(8) C(5) . . 113.27 no
H(5) C(9) N . . 114.10 no
H(5) C(9) C(10) . . 122.44 no
H(6) C(10) C(9) . . 116.38 no
H(6) C(10) C(11) . . 123.11 no
H(7) C(12) C(13) . . 123.72 no
H(7) C(12) C(11) . . 116.03 no
H(8) C(13) N . . 111.26 no
H(8) C(13) C(12) . . 125.47 no
H(10) C(14) H(11) . . 124.89 no
H(10) C(14) H(9) . . 130.38 no
H(10) C(14) C(11) . . 100.27 no
H(11) C(14) H(9) . . 92.26 no
H(11) C(14) C(11) . . 104.14 no
H(9) C(14) C(11) . . 100.64 no

loop_
_geom_bond_atom_site_label_1
_geom_bond_atom_site_label_2
_geom_bond_site_symmetry_2
_geom_bond_distance
_geom_bond_publ_flag
Ni O(1) . 2.022(3) yes
Ni O(2) . 2.058(4) yes
Ni N . 2.097(4) yes
O(1) C(1) . 1.251(6) yes
Ni O(1) 4_655 2.022(3) no
Ni O(2) 4_655 2.056(4) no
Ni N 4_655 2.096(4) no
O(2) C(3) . 1.253(6) yes
S C(6) . 1.670(8) no
S C(5) . 1.684(6) no
F(1) C(4) . 1.301(7) no
F(2) C(4) . 1.292(8) no
F(3) C(4) . 1.318(7) no
N C(9) . 1.328(7) no
N C(13) . 1.345(7) no
C(1) C(2) . 1.404(7) no
C(1) C(5) . 1.469(7) no
C(2) C(3) . 1.381(7) no
C(3) C(4) . 1.517(7) no
C(5) C(8) . 1.496(7) no
C(6) C(7) . 1.300(10) no
C(7) C(8) . 1.453(9) no
C(9) C(10) . 1.375(8) no
C(10) C(11) . 1.388(9) no
C(11) C(12) . 1.387(9) no
C(11) C(14) . 1.483(9) no
C(12) C(13) . 1.368(8) no
C(2) H(1) . 1.036 no
C(6) H(2) . 0.884 no
C(7) H(3) . 0.999 no
C(8) H(4) . 0.724 no
C(9) H(5) . 0.864 no
C(10) H(6) . 1.103 no
C(12) H(7) . 0.853 no
C(13) H(8) . 0.919 no
C(14) H(9) . 0.988 no
C(14) H(10) . 0.669 no
C(14) H(11) . 0.805 no
